data_4034919
loop_
_publ_author_name
'Yaremenko, Ivan A.'
'Gomes, Gabriel Dos Passos'
'Radulov, Peter S.'
'Belyakova, Yulia Yu'
'Vilikotskiy, Anatoliy E.'
'Vil', Vera A.'
'Korlyukov, Alexander A.'
'Nikishin, Gennady I.'
'Alabugin, Igor V.'
'Terent'ev, Alexander O.'

_publ_section_title
;
 Ozone-Free Synthesis of Ozonides: Assembling Bicyclic Structures from
 1,5-Diketones and Hydrogen Peroxide.
;
_journal_issue 8
_journal_name_full 'The Journal of organic chemistry'
_journal_page_first 4402
_journal_page_last 4426
_journal_paper_doi 10.1021/acs.joc.8b00130
_journal_volume 83
_journal_year 2018
_chemical_formula_moiety 'C12 H18 O7'
_chemical_formula_sum 'C12 H18 O7'
_chemical_formula_weight 274.26
_space_group_crystal_system monoclinic
_space_group_IT_number 14
_space_group_name_Hall '-P 2yn'
_space_group_name_H-M_alt 'P 1 21/n 1'
_atom_sites_solution_hydrogens mixed
_audit_creation_date 2016-07-05
_audit_creation_method
;
Olex2 1.2
(compiled 2016.02.19 svn.r3266 for OlexSys, GUI svn.r5155)
;
_cell_angle_alpha 90
_cell_angle_beta 92.3680(10)
_cell_angle_gamma 90
_cell_formula_units_Z 4
_cell_length_a 7.9354(5)
_cell_length_b 16.2482(11)
_cell_length_c 10.2188(7)
_cell_measurement_reflns_used 5090
_cell_measurement_temperature 120
_cell_measurement_theta_max 30.61
_cell_measurement_theta_min 2.36
_cell_volume 1316.45(15)
_computing_cell_refinement 'SAINT v8.34A (Bruker, 2013)'
_computing_data_reduction 'SAINT v8.34A (Bruker, 2013)'
_computing_molecular_graphics 'Olex2 (Dolomanov et al., 2009)'
_computing_publication_material 'Olex2 (Dolomanov et al., 2009)'
_computing_structure_refinement 'ShelXL (Sheldrick, 2015)'
_diffrn_ambient_temperature 120
_diffrn_detector_area_resol_mean 8
_diffrn_measured_fraction_theta_full 1.000
_diffrn_measured_fraction_theta_max 0.997
_diffrn_measurement_device_type 'Bruker APEX-II CCD'
_diffrn_measurement_method '\w and \f scans'
_diffrn_radiation_monochromator graphite
_diffrn_radiation_type MoK\a
_diffrn_radiation_wavelength 0.71073
_diffrn_reflns_av_R_equivalents 0.0330
_diffrn_reflns_av_unetI/netI 0.0264
_diffrn_reflns_Laue_measured_fraction_full 1.000
_diffrn_reflns_Laue_measured_fraction_max 0.997
_diffrn_reflns_limit_h_max 11
_diffrn_reflns_limit_h_min -11
_diffrn_reflns_limit_k_max 23
_diffrn_reflns_limit_k_min -23
_diffrn_reflns_limit_l_max 14
_diffrn_reflns_limit_l_min -14
_diffrn_reflns_number 18080
_diffrn_reflns_point_group_measured_fraction_full 1.000
_diffrn_reflns_point_group_measured_fraction_max 0.997
_diffrn_reflns_theta_full 25.242
_diffrn_reflns_theta_max 30.677
_diffrn_reflns_theta_min 2.356
_diffrn_source 'sealed tube'
_diffrn_standards_number 0
_exptl_absorpt_coefficient_mu 0.114
_exptl_absorpt_correction_T_max 0.7461
_exptl_absorpt_correction_T_min 0.6786
_exptl_absorpt_correction_type multi-scan
_exptl_absorpt_process_details
;
SADABS-2014/5 (Bruker,2014/5) was used for absorption correction.
wR2(int) was 0.0726 before and 0.0455 after correction.
The Ratio of minimum to maximum transmission is 0.9095.
The \l/2 correction factor is 0.00150.
;
_exptl_crystal_colour colourless
_exptl_crystal_colour_primary colourless
_exptl_crystal_density_diffrn 1.384
_exptl_crystal_description block
_exptl_crystal_F_000 584
_exptl_crystal_size_max 0.31
_exptl_crystal_size_mid 0.24
_exptl_crystal_size_min 0.21
_refine_diff_density_max 0.492
_refine_diff_density_min -0.204
_refine_diff_density_rms 0.052
_refine_ls_extinction_method none
_refine_ls_goodness_of_fit_ref 1.026
_refine_ls_hydrogen_treatment mixed
_refine_ls_matrix_type full
_refine_ls_number_parameters 179
_refine_ls_number_reflns 4074
_refine_ls_number_restraints 0
_refine_ls_restrained_S_all 1.026
_refine_ls_R_factor_all 0.0524
_refine_ls_R_factor_gt 0.0418
_refine_ls_shift/su_max 0.000
_refine_ls_shift/su_mean 0.000
_refine_ls_structure_factor_coef Fsqd
_refine_ls_weighting_details 'w=1/[\s^2^(Fo^2^)+(0.0611P)^2^+0.3009P] where P=(Fo^2^+2Fc^2^)/3'
_refine_ls_weighting_scheme calc
_refine_ls_wR_factor_gt 0.1061
_refine_ls_wR_factor_ref 0.1132
_reflns_Friedel_coverage 0.000
_reflns_number_gt 3334
_reflns_number_total 4074
_reflns_threshold_expression 'I > 2\s(I)'
_cod_data_source_file jo8b00130_si_005.cif
_cod_data_source_block fr2
_cod_database_code 4034919
_shelxl_version_number 2014/6
_shelx_space_group_comment
;
The symmetry employed for this shelxl refinement is uniquely defined
by the following loop, which should always be used as a source of
symmetry information in preference to the above space-group names.
They are only intended as comments.
;
_olex2_refinement_description
;
1. Fixed Uiso
 At 1.2 times of:
  All C(H,H) groups
 At 1.5 times of:
  All C(H,H,H) groups
2.a Secondary CH2 refined with riding coordinates:
 C2(H2A,H2B), C3(H3A,H3B), C6(H6A,H6B), C9(H9A,H9B)
2.b Idealised Me refined as rotating group:
 C10(H10A,H10B,H10C), C11(H11A,H11B,H11C), C12(H12A,H12B,H12C)
;
_olex2_submission_special_instructions 'No special instructions were received'

loop_
_space_group_symop_operation_xyz
'x, y, z'
'-x+1/2, y+1/2, -z+1/2'
'-x, -y, -z'
'x-1/2, -y-1/2, z-1/2'

loop_
_atom_site_label
_atom_site_type_symbol
_atom_site_fract_x
_atom_site_fract_y
_atom_site_fract_z
_atom_site_U_iso_or_equiv
_atom_site_adp_type
_atom_site_occupancy
_atom_site_site_symmetry_order
_atom_site_calc_flag
_atom_site_refinement_flags_posn
O1 O 0.62445(10) 0.12422(5) 0.73157(8) 0.02135(18) Uani 1 1 d .
O2 O 0.45604(10) 0.08534(5) 0.73095(8) 0.02255(18) Uani 1 1 d .
O3 O 0.52929(10) 0.12294(5) 0.93586(7) 0.01704(16) Uani 1 1 d .
O4 O 0.54290(11) 0.42869(5) 0.89052(8) 0.02196(18) Uani 1 1 d .
O5 O 0.51409(12) 0.40975(5) 1.10478(8) 0.02338(19) Uani 1 1 d .
H5 H 0.491(2) 0.4607(12) 1.1024(18) 0.043(5) Uiso 1 1 d .
O7 O 0.71737(12) 0.31214(6) 0.65136(8) 0.0283(2) Uani 1 1 d .
O8 O 0.84951(10) 0.32899(5) 0.84768(8) 0.02134(18) Uani 1 1 d .
C1 C 0.59204(13) 0.25639(6) 0.84487(10) 0.01500(19) Uani 1 1 d .
C2 C 0.42065(13) 0.25790(7) 0.76895(10) 0.0173(2) Uani 1 1 d .
H2A H 0.3730 0.3128 0.7724 0.021 Uiso 1 1 calc R
H2B H 0.4364 0.2443 0.6778 0.021 Uiso 1 1 calc R
C3 C 0.29906(13) 0.19634(7) 0.82746(10) 0.0176(2) Uani 1 1 d .
H3A H 0.2608 0.2174 0.9099 0.021 Uiso 1 1 calc R
H3B H 0.2013 0.1894 0.7684 0.021 Uiso 1 1 calc R
C4 C 0.38474(14) 0.11379(7) 0.85010(10) 0.0177(2) Uani 1 1 d .
C5 C 0.64520(13) 0.16369(7) 0.85790(10) 0.0169(2) Uani 1 1 d .
C6 C 0.57898(14) 0.29276(6) 0.98274(10) 0.0162(2) Uani 1 1 d .
H6A H 0.4897 0.2644 1.0265 0.019 Uiso 1 1 calc R
H6B H 0.6838 0.2821 1.0320 0.019 Uiso 1 1 calc R
C7 C 0.54416(13) 0.38378(6) 0.98606(10) 0.0163(2) Uani 1 1 d .
C8 C 0.72330(14) 0.30249(7) 0.76800(11) 0.0185(2) Uani 1 1 d .
C9 C 0.97792(15) 0.37937(8) 0.79033(12) 0.0248(2) Uani 1 1 d .
H9A H 0.9277 0.4279 0.7495 0.030 Uiso 1 1 calc R
H9B H 1.0358 0.3485 0.7245 0.030 Uiso 1 1 calc R
C10 C 1.09863(15) 0.40341(7) 0.90069(12) 0.0241(2) Uani 1 1 d .
H10A H 1.0394 0.4337 0.9651 0.036 Uiso 1 1 calc GR
H10B H 1.1866 0.4371 0.8675 0.036 Uiso 1 1 calc GR
H10C H 1.1471 0.3548 0.9401 0.036 Uiso 1 1 calc GR
C11 C 0.82343(14) 0.14605(7) 0.90677(12) 0.0225(2) Uani 1 1 d .
H11A H 0.8449 0.1732 0.9892 0.034 Uiso 1 1 calc GR
H11B H 0.9009 0.1659 0.8443 0.034 Uiso 1 1 calc GR
H11C H 0.8380 0.0878 0.9179 0.034 Uiso 1 1 calc GR
C12 C 0.27289(15) 0.04685(7) 0.89993(12) 0.0227(2) Uani 1 1 d .
H12A H 0.3390 -0.0016 0.9184 0.034 Uiso 1 1 calc GR
H12B H 0.1862 0.0344 0.8347 0.034 Uiso 1 1 calc GR
H12C H 0.2222 0.0651 0.9785 0.034 Uiso 1 1 calc GR

loop_
_atom_site_aniso_label
_atom_site_aniso_U_11
_atom_site_aniso_U_22
_atom_site_aniso_U_33
_atom_site_aniso_U_23
_atom_site_aniso_U_13
_atom_site_aniso_U_12
O1 0.0224(4) 0.0221(4) 0.0200(4) -0.0057(3) 0.0061(3) -0.0040(3)
O2 0.0238(4) 0.0223(4) 0.0219(4) -0.0070(3) 0.0044(3) -0.0061(3)
O3 0.0176(3) 0.0165(3) 0.0171(3) 0.0021(3) 0.0019(3) -0.0006(3)
O4 0.0329(4) 0.0161(4) 0.0170(4) 0.0010(3) 0.0027(3) 0.0003(3)
O5 0.0375(5) 0.0169(4) 0.0159(4) -0.0008(3) 0.0028(3) 0.0047(3)
O7 0.0338(5) 0.0349(5) 0.0164(4) 0.0025(3) 0.0039(3) -0.0102(4)
O8 0.0207(4) 0.0231(4) 0.0204(4) 0.0024(3) 0.0017(3) -0.0065(3)
C1 0.0176(5) 0.0146(4) 0.0130(4) 0.0006(3) 0.0015(3) -0.0011(3)
C2 0.0191(5) 0.0175(5) 0.0151(4) 0.0022(4) -0.0012(4) -0.0001(4)
C3 0.0180(5) 0.0179(5) 0.0168(5) 0.0013(4) -0.0007(4) -0.0003(4)
C4 0.0200(5) 0.0167(5) 0.0166(5) -0.0005(4) 0.0017(4) -0.0009(4)
C5 0.0196(5) 0.0161(4) 0.0153(4) -0.0003(4) 0.0034(4) 0.0003(4)
C6 0.0203(5) 0.0149(4) 0.0135(4) 0.0008(3) 0.0013(4) -0.0003(4)
C7 0.0171(5) 0.0164(4) 0.0155(4) -0.0011(3) 0.0000(4) -0.0014(4)
C8 0.0211(5) 0.0171(5) 0.0175(5) 0.0001(4) 0.0034(4) -0.0015(4)
C9 0.0240(6) 0.0264(6) 0.0244(6) 0.0035(4) 0.0040(4) -0.0076(4)
C10 0.0219(5) 0.0201(5) 0.0304(6) 0.0000(4) 0.0005(4) -0.0017(4)
C11 0.0191(5) 0.0208(5) 0.0277(6) 0.0011(4) 0.0026(4) 0.0022(4)
C12 0.0233(5) 0.0185(5) 0.0265(6) 0.0020(4) 0.0021(4) -0.0039(4)

loop_
_atom_type_symbol
_atom_type_description
_atom_type_scat_dispersion_real
_atom_type_scat_dispersion_imag
_atom_type_scat_source
C C 0.0033 0.0016 'International Tables Vol C Tables 4.2.6.8 and 6.1.1.4'
H H 0.0000 0.0000 'International Tables Vol C Tables 4.2.6.8 and 6.1.1.4'
O O 0.0106 0.0060 'International Tables Vol C Tables 4.2.6.8 and 6.1.1.4'

loop_
_geom_angle_atom_site_label_1
_geom_angle_atom_site_label_2
_geom_angle_atom_site_label_3
_geom_angle
C5 O1 O2 105.26(7)
C4 O2 O1 104.24(7)
C5 O3 C4 103.28(8)
C7 O5 H5 109.5(12)
C8 O8 C9 117.22(9)
C2 C1 C5 106.69(8)
C6 C1 C2 111.41(8)
C6 C1 C5 108.66(8)
C8 C1 C2 109.91(8)
C8 C1 C5 109.15(8)
C8 C1 C6 110.90(8)
C1 C2 H2A 109.5
C1 C2 H2B 109.5
H2A C2 H2B 108.1
C3 C2 C1 110.59(8)
C3 C2 H2A 109.5
C3 C2 H2B 109.5
C2 C3 H3A 109.5
C2 C3 H3B 109.5
H3A C3 H3B 108.1
C4 C3 C2 110.61(9)
C4 C3 H3A 109.5
C4 C3 H3B 109.5
O2 C4 C3 110.13(9)
O2 C4 C12 108.16(9)
O3 C4 O2 102.68(8)
O3 C4 C3 110.28(8)
O3 C4 C12 109.80(9)
C12 C4 C3 115.05(9)
O1 C5 C1 109.28(8)
O1 C5 C11 106.40(9)
O3 C5 O1 104.12(8)
O3 C5 C1 108.67(8)
O3 C5 C11 110.43(9)
C11 C5 C1 117.13(9)
C1 C6 H6A 108.6
C1 C6 H6B 108.6
H6A C6 H6B 107.6
C7 C6 C1 114.73(8)
C7 C6 H6A 108.6
C7 C6 H6B 108.6
O4 C7 O5 123.43(10)
O4 C7 C6 124.45(9)
O5 C7 C6 112.11(9)
O7 C8 O8 124.09(10)
O7 C8 C1 125.10(10)
O8 C8 C1 110.78(9)
O8 C9 H9A 110.5
O8 C9 H9B 110.5
O8 C9 C10 106.30(9)
H9A C9 H9B 108.7
C10 C9 H9A 110.5
C10 C9 H9B 110.5
C9 C10 H10A 109.5
C9 C10 H10B 109.5
C9 C10 H10C 109.5
H10A C10 H10B 109.5
H10A C10 H10C 109.5
H10B C10 H10C 109.5
C5 C11 H11A 109.5
C5 C11 H11B 109.5
C5 C11 H11C 109.5
H11A C11 H11B 109.5
H11A C11 H11C 109.5
H11B C11 H11C 109.5
C4 C12 H12A 109.5
C4 C12 H12B 109.5
C4 C12 H12C 109.5
H12A C12 H12B 109.5
H12A C12 H12C 109.5
H12B C12 H12C 109.5

loop_
_geom_bond_atom_site_label_1
_geom_bond_atom_site_label_2
_geom_bond_distance
O1 O2 1.4780(11)
O1 C5 1.4448(13)
O2 C4 1.4399(13)
O3 C4 1.4223(13)
O3 C5 1.4070(13)
O4 C7 1.2186(13)
O5 H5 0.85(2)
O5 C7 1.3155(13)
O7 C8 1.2011(13)
O8 C8 1.3357(14)
O8 C9 1.4495(13)
C1 C2 1.5379(14)
C1 C5 1.5683(15)
C1 C6 1.5352(14)
C1 C8 1.5266(14)
C2 H2A 0.9700
C2 H2B 0.9700
C2 C3 1.5286(15)
C3 H3A 0.9700
C3 H3B 0.9700
C3 C4 1.5171(15)
C4 C12 1.5059(15)
C5 C11 1.5078(15)
C6 H6A 0.9700
C6 H6B 0.9700
C6 C7 1.5051(14)
C9 H9A 0.9700
C9 H9B 0.9700
C9 C10 1.5009(17)
C10 H10A 0.9600
C10 H10B 0.9600
C10 H10C 0.9600
C11 H11A 0.9600
C11 H11B 0.9600
C11 H11C 0.9600
C12 H12A 0.9600
C12 H12B 0.9600
C12 H12C 0.9600

loop_
_geom_torsion_atom_site_label_1
_geom_torsion_atom_site_label_2
_geom_torsion_atom_site_label_3
_geom_torsion_atom_site_label_4
_geom_torsion
O1 O2 C4 O3 -31.37(9)
O1 O2 C4 C3 86.07(10)
O1 O2 C4 C12 -147.42(9)
O2 O1 C5 O3 20.72(10)
O2 O1 C5 C1 -95.24(9)
O2 O1 C5 C11 137.42(8)
C1 C2 C3 C4 -47.13(12)
C1 C6 C7 O4 -7.37(15)
C1 C6 C7 O5 172.33(9)
C2 C1 C5 O1 48.06(10)
C2 C1 C5 O3 -64.97(10)
C2 C1 C5 C11 169.07(9)
C2 C1 C6 C7 -68.03(11)
C2 C1 C8 O7 -25.18(15)
C2 C1 C8 O8 156.61(9)
C2 C3 C4 O2 -53.87(11)
C2 C3 C4 O3 58.76(11)
C2 C3 C4 C12 -176.40(9)
C4 O3 C5 O1 -41.01(10)
C4 O3 C5 C1 75.38(9)
C4 O3 C5 C11 -154.86(9)
C5 O1 O2 C4 6.77(10)
C5 O3 C4 O2 45.37(9)
C5 O3 C4 C3 -71.96(10)
C5 O3 C4 C12 160.25(9)
C5 C1 C2 C3 48.79(11)
C5 C1 C6 C7 174.70(8)
C5 C1 C8 O7 91.51(13)
C5 C1 C8 O8 -86.70(10)
C6 C1 C2 C3 -69.65(11)
C6 C1 C5 O1 168.29(8)
C6 C1 C5 O3 55.27(11)
C6 C1 C5 C11 -70.70(11)
C6 C1 C8 O7 -148.82(12)
C6 C1 C8 O8 32.97(12)
C8 O8 C9 C10 177.62(10)
C8 C1 C2 C3 167.01(9)
C8 C1 C5 O1 -70.66(10)
C8 C1 C5 O3 176.32(8)
C8 C1 C5 C11 50.35(12)
C8 C1 C6 C7 54.74(12)
C9 O8 C8 O7 6.32(17)
C9 O8 C8 C1 -175.45(9)
